data_1503142
loop_
_publ_author_name
'N\"order, Anike'
'Herrmann, Pavel'
'Herdtweck, Eberhard'
'Bach, Thorsten'

_publ_section_title
;
 Acyclic stereocontrol in the catalytic C-H amination of benzylic
 methylene groups.
;
_journal_issue 16
_journal_name_full 'Organic letters'
_journal_page_first 3690
_journal_page_last 3692
_journal_paper_doi 10.1021/ol101517v
_journal_volume 12
_journal_year 2010
_chemical_formula_moiety 'C16 H25 Cl3 N O7 P S'
_chemical_formula_sum 'C16 H25 Cl3 N O7 P S'
_chemical_formula_weight 512.76
_chemical_name_systematic ?
_space_group_IT_number 14
_symmetry_cell_setting monoclinic
_symmetry_Int_Tables_number 14
_symmetry_space_group_name_Hall '-P 2ybc'
_symmetry_space_group_name_H-M 'P 1 21/c 1'
_atom_sites_solution_hydrogens geom
_atom_sites_solution_primary direct
_atom_sites_solution_secondary difmap
_cell_angle_alpha 90
_cell_angle_beta 104.311(2)
_cell_angle_gamma 90
_cell_formula_units_Z 4
_cell_length_a 11.4476(5)
_cell_length_b 17.4330(7)
_cell_length_c 12.0145(5)
_cell_measurement_reflns_used 9026
_cell_measurement_temperature 173(1)
_cell_measurement_theta_max 25.39
_cell_measurement_theta_min 1.84
_cell_volume 2323.28(17)
_computing_cell_refinement 'SAINT (Bruker, 2008b)'
_computing_data_collection 'APEX II Control Software (Bruker, 2008a)'
_computing_data_reduction 'SAINT (Bruker, 2008b)'
_computing_molecular_graphics 'PLATON (Spek, 2010)'
_computing_publication_material 'PLATON (Spek, 2010)'
_computing_structure_refinement 'SHELXL97 (Sheldrick, 1998)'
_computing_structure_solution 'SIR92 (Altomare, 1994)'
_diffrn_ambient_temperature 173(1)
_diffrn_detector ' CCD plate '
_diffrn_detector_area_resol_mean 16
_diffrn_measured_fraction_theta_full 0.973
_diffrn_measured_fraction_theta_max 0.973
_diffrn_measurement_device ' \k-geometry diffractometer '
_diffrn_measurement_device_type ' Bruker APEX-II CCD '
_diffrn_measurement_method ' phi- and omega-rotation '
_diffrn_radiation_monochromator graphite
_diffrn_radiation_source 'rotating anode FR591'
_diffrn_radiation_type 'Mo K\a'
_diffrn_radiation_wavelength 0.71073
_diffrn_reflns_av_R_equivalents 0.0593
_diffrn_reflns_av_sigmaI/netI 0.0229
_diffrn_reflns_limit_h_max 13
_diffrn_reflns_limit_h_min -13
_diffrn_reflns_limit_k_max 21
_diffrn_reflns_limit_k_min -21
_diffrn_reflns_limit_l_max 14
_diffrn_reflns_limit_l_min -13
_diffrn_reflns_number 57547
_diffrn_reflns_theta_full 25.39
_diffrn_reflns_theta_max 25.39
_diffrn_reflns_theta_min 1.84
_diffrn_standards_decay_% 0
_exptl_absorpt_coefficient_mu 0.589
_exptl_absorpt_correction_T_max 0.7452
_exptl_absorpt_correction_T_min 0.4309
_exptl_absorpt_correction_type multi-scan
_exptl_absorpt_process_details 'SADABS, Bruker, 2008b'
_exptl_crystal_colour colorless
_exptl_crystal_density_diffrn 1.466
_exptl_crystal_density_meas ?
_exptl_crystal_density_method none
_exptl_crystal_description needle
_exptl_crystal_F_000 1064
_exptl_crystal_size_max 0.76
_exptl_crystal_size_mid 0.18
_exptl_crystal_size_min 0.10
_refine_diff_density_max 0.500
_refine_diff_density_min -0.285
_refine_diff_density_rms 0.051
_refine_ls_extinction_method none
_refine_ls_goodness_of_fit_ref 1.023
_refine_ls_hydrogen_treatment mixed
_refine_ls_matrix_type full
_refine_ls_number_parameters 270
_refine_ls_number_reflns 4160
_refine_ls_number_restraints 0
_refine_ls_restrained_S_all 1.023
_refine_ls_R_factor_all 0.0353
_refine_ls_R_factor_gt 0.0328
_refine_ls_shift/su_max 0.000
_refine_ls_shift/su_mean 0.000
_refine_ls_structure_factor_coef Fsqd
_refine_ls_weighting_details 'w=1/[\s^2^(Fo^2^)+(0.0506P)^2^+1.1049P] where P=(Fo^2^+2Fc^2^)/3'
_refine_ls_weighting_scheme sigma
_refine_ls_wR_factor_gt 0.0880
_refine_ls_wR_factor_ref 0.0900
_reflns_number_gt 3802
_reflns_number_total 4160
_reflns_threshold_expression I>2\s(I)
_cod_data_source_file ol101517v_si_003.cif
_cod_data_source_block Compound_3b
_cod_depositor_comments
;
The following automatic conversions were performed:

'_symmetry_cell_setting' value 'Monoclinic' changed to 'monoclinic'
according to /home/saulius/struct/CIF-dictionaries/cif_core.dic
dictionary named 'cif_core.dic' version 2.4.2 from 2011-04-26.

Automatic conversion script
Id: cif_fix_values 1715 2011-07-08 13:25:40Z adriana 

The following automatic conversions were performed:

'_exptl_crystal_density_meas' value 'none' was changed to '?' - the
value is perceived as not measured.

Automatic conversion script
Id: cif_fix_values 3008 2015-01-20 13:52:24Z robertas 
;
_cod_original_sg_symbol_H-M 'P 21/c'
_cod_database_code 1503142

loop_
_symmetry_equiv_pos_site_id
_symmetry_equiv_pos_as_xyz
1 x,y,z
2 -x,1/2+y,1/2-z
3 -x,-y,-z
4 x,1/2-y,1/2+z

loop_
_atom_site_aniso_label
_atom_site_aniso_U_11
_atom_site_aniso_U_22
_atom_site_aniso_U_33
_atom_site_aniso_U_23
_atom_site_aniso_U_13
_atom_site_aniso_U_12
Cl19 0.0538(3) 0.0313(3) 0.0475(3) 0.0073(2) 0.0124(3) 0.0124(2)
Cl20 0.0462(3) 0.0427(3) 0.0339(3) 0.0018(2) 0.0138(2) -0.0018(2)
Cl21 0.0277(3) 0.0570(3) 0.0409(3) -0.0067(2) 0.0015(2) -0.0063(2)
S13 0.0277(3) 0.0231(2) 0.0392(3) 0.0045(2) 0.0081(2) 0.0040(2)
P22 0.0242(3) 0.0265(2) 0.0263(3) 0.0019(2) 0.0042(2) -0.0001(2)
O10 0.0392(8) 0.0302(7) 0.0552(9) 0.0049(6) 0.0123(7) -0.0097(6)
O14 0.0402(8) 0.0244(7) 0.0639(10) -0.0071(6) 0.0125(7) 0.0008(6)
O15 0.0446(8) 0.0396(8) 0.0440(8) 0.0175(6) 0.0126(7) 0.0120(6)
O16 0.0234(7) 0.0454(8) 0.0298(7) 0.0001(6) 0.0033(6) 0.0017(6)
O23 0.0326(7) 0.0418(7) 0.0274(7) 0.0075(6) 0.0032(6) 0.0013(6)
O24 0.0281(7) 0.0417(8) 0.0380(8) -0.0031(6) 0.0090(6) 0.0018(6)
O27 0.0336(7) 0.0274(6) 0.0373(7) -0.0005(5) 0.0069(6) -0.0062(5)
N12 0.0237(8) 0.0226(7) 0.0279(9) -0.0004(6) 0.0011(7) 0.0017(6)
C1 0.0296(10) 0.0258(9) 0.0302(9) -0.0011(7) 0.0012(8) -0.0033(7)
C2 0.0354(10) 0.0292(9) 0.0322(10) 0.0050(8) 0.0072(8) -0.0002(8)
C3 0.0272(9) 0.0209(8) 0.0456(11) 0.0020(8) 0.0096(9) 0.0007(7)
C4 0.0294(10) 0.0261(9) 0.0392(11) -0.0058(8) 0.0029(8) -0.0036(7)
C5 0.0282(9) 0.0282(9) 0.0290(9) -0.0012(7) 0.0032(8) 0.0003(7)
C6 0.0221(9) 0.0211(8) 0.0301(9) -0.0001(7) 0.0040(7) 0.0017(7)
C7 0.0250(9) 0.0222(8) 0.0245(9) -0.0004(7) 0.0011(7) -0.0004(7)
C8 0.0259(9) 0.0213(8) 0.0272(9) 0.0010(7) 0.0044(7) 0.0012(7)
C9 0.0302(10) 0.0379(10) 0.0325(10) 0.0089(8) 0.0051(8) 0.0097(8)
C11 0.0484(13) 0.0404(12) 0.0708(16) -0.0053(11) 0.0172(12) -0.0205(10)
C17 0.0265(10) 0.0343(10) 0.0306(10) 0.0036(8) 0.0029(8) 0.0042(7)
C18 0.0302(10) 0.0296(9) 0.0303(10) 0.0018(7) 0.0049(8) 0.0026(7)
C25 0.0506(13) 0.0537(13) 0.0506(13) -0.0126(11) 0.0185(11) 0.0074(11)
C26 0.101(2) 0.0419(14) 0.103(2) -0.0050(15) 0.0356(19) 0.0118(15)
C28 0.0451(12) 0.0303(10) 0.0587(14) 0.0022(9) 0.0138(11) -0.0111(9)
C29 0.0560(15) 0.0342(12) 0.109(2) 0.0105(13) 0.0225(15) -0.0011(11)

loop_
_atom_site_label
_atom_site_type_symbol
_atom_site_thermal_displace_type
_atom_site_fract_x
_atom_site_fract_y
_atom_site_fract_z
_atom_site_occupancy
_atom_site_U_iso_or_equiv
_atom_site_calc_flag
_atom_site_refinement_flags
Cl19 Cl Uani 0.52013(5) 0.40557(3) 0.46597(4) 1.000 0.0442(2) . .
Cl20 Cl Uani 0.51692(5) 0.28806(3) 0.63457(4) 1.000 0.0403(2) . .
Cl21 Cl Uani 0.42000(4) 0.25642(3) 0.39332(4) 1.000 0.0431(2) . .
S13 S Uani 0.79645(4) 0.32483(2) 0.36272(4) 1.000 0.0300(2) . .
P22 P Uani 1.07677(4) 0.23048(3) 0.23478(4) 1.000 0.0260(2) . .
O10 O Uani 0.61122(12) -0.04681(7) 0.46546(13) 1.000 0.0414(5) . .
O14 O Uani 0.83239(12) 0.38341(7) 0.44642(13) 1.000 0.0429(5) . .
O15 O Uani 0.76975(13) 0.34078(8) 0.24348(12) 1.000 0.0424(5) . .
O16 O Uani 0.67149(11) 0.28979(8) 0.37650(11) 1.000 0.0334(4) . .
O23 O Uani 0.99062(12) 0.25348(8) 0.12809(11) 1.000 0.0347(4) . .
O24 O Uani 1.19518(11) 0.19284(8) 0.21448(11) 1.000 0.0358(4) . .
O27 O Uani 1.12711(12) 0.29704(7) 0.32026(11) 1.000 0.0331(4) . .
N12 N Uani 0.89499(14) 0.25843(8) 0.39353(15) 1.000 0.0257(5) . .
C1 C Uani 0.82164(16) 0.10933(10) 0.47686(15) 1.000 0.0296(5) . .
C2 C Uani 0.75359(17) 0.05139(10) 0.50837(16) 1.000 0.0325(6) . .
C3 C Uani 0.67571(16) 0.00787(10) 0.42510(17) 1.000 0.0311(5) . .
C4 C Uani 0.66786(17) 0.02184(10) 0.31031(16) 1.000 0.0326(6) . .
C5 C Uani 0.73746(16) 0.07992(10) 0.27978(16) 1.000 0.0292(5) . .
C6 C Uani 0.81403(15) 0.12466(9) 0.36121(15) 1.000 0.0249(5) . .
C7 C Uani 0.88524(15) 0.18857(9) 0.32270(15) 1.000 0.0248(5) . .
C8 C Uani 1.01309(15) 0.16275(9) 0.31699(15) 1.000 0.0252(5) . .
C9 C Uani 1.09943(16) 0.14290(11) 0.43253(16) 1.000 0.0340(6) . .
C11 C Uani 0.5165(2) -0.08363(13) 0.3831(2) 1.000 0.0528(8) . .
C17 C Uani 0.65746(17) 0.27711(11) 0.49025(16) 1.000 0.0312(6) . .
C18 C Uani 0.53375(17) 0.30534(10) 0.49443(16) 1.000 0.0305(6) . .
C25 C Uani 1.1900(2) 0.13911(13) 0.1208(2) 1.000 0.0506(8) . .
C26 C Uani 1.2590(3) 0.06888(15) 0.1664(3) 1.000 0.0801(11) . .
C28 C Uani 1.1561(2) 0.37167(11) 0.2797(2) 1.000 0.0445(7) . .
C29 C Uani 1.0616(2) 0.42799(13) 0.2841(3) 1.000 0.0660(9) . .
H11 H Uiso 0.87410 0.13900 0.53460 1.000 0.0360 calc R
H12 H Uiso 0.923(2) 0.2555(12) 0.460(2) 1.000 0.032(6) . .
H21 H Uiso 0.76020 0.04130 0.58740 1.000 0.0390 calc R
H41 H Uiso 0.61540 -0.00790 0.25270 1.000 0.0390 calc R
H51 H Uiso 0.73220 0.08900 0.20070 1.000 0.0350 calc R
H71 H Uiso 0.84080 0.20300 0.24290 1.000 0.0300 calc R
H81 H Uiso 1.00160 0.11410 0.27150 1.000 0.0300 calc R
H91 H Uiso 1.17710 0.12650 0.42000 1.000 0.0510 calc R
H92 H Uiso 1.06510 0.10130 0.46910 1.000 0.0510 calc R
H93 H Uiso 1.11140 0.18820 0.48240 1.000 0.0510 calc R
H111 H Uiso 0.47120 -0.11720 0.42280 1.000 0.0790 calc R
H112 H Uiso 0.55090 -0.11430 0.33060 1.000 0.0790 calc R
H113 H Uiso 0.46230 -0.04470 0.33920 1.000 0.0790 calc R
H171 H Uiso 0.72040 0.30530 0.54680 1.000 0.0370 calc R
H172 H Uiso 0.66550 0.22180 0.50920 1.000 0.0370 calc R
H251 H Uiso 1.22490 0.16300 0.06160 1.000 0.0610 calc R
H252 H Uiso 1.10510 0.12560 0.08480 1.000 0.0610 calc R
H261 H Uiso 1.26240 0.03470 0.10250 1.000 0.1200 calc R
H262 H Uiso 1.21900 0.04250 0.21880 1.000 0.1200 calc R
H263 H Uiso 1.34100 0.08310 0.20780 1.000 0.1200 calc R
H281 H Uiso 1.16400 0.36700 0.19970 1.000 0.0530 calc R
H282 H Uiso 1.23430 0.38960 0.32810 1.000 0.0530 calc R
H291 H Uiso 1.08080 0.47710 0.25320 1.000 0.0990 calc R
H292 H Uiso 1.05730 0.43490 0.36400 1.000 0.0990 calc R
H293 H Uiso 0.98370 0.40940 0.23820 1.000 0.0990 calc R

loop_
_atom_type_symbol
_atom_type_description
_atom_type_scat_dispersion_real
_atom_type_scat_dispersion_imag
_atom_type_scat_source
S S 0.1246 0.1234 'International Tables Vol C Tables 4.2.6.8 and 6.1.1.4'
P P 0.1023 0.0942 'International Tables Vol C Tables 4.2.6.8 and 6.1.1.4'
O O 0.0106 0.0060 'International Tables Vol C Tables 4.2.6.8 and 6.1.1.4'
N N 0.0061 0.0033 'International Tables Vol C Tables 4.2.6.8 and 6.1.1.4'
Cl Cl 0.1484 0.1585 'International Tables Vol C Tables 4.2.6.8 and 6.1.1.4'
H H 0.0000 0.0000 'International Tables Vol C Tables 4.2.6.8 and 6.1.1.4'
C C 0.0033 0.0016 'International Tables Vol C Tables 4.2.6.8 and 6.1.1.4'

loop_
_geom_angle_atom_site_label_1
_geom_angle_atom_site_label_2
_geom_angle_atom_site_label_3
_geom_angle
_geom_angle_publ_flag
O14 S13 O15 121.81(8) yes
O14 S13 O16 108.11(8) yes
O14 S13 N12 107.04(9) yes
O15 S13 O16 101.80(8) yes
O15 S13 N12 109.92(9) yes
O16 S13 N12 107.33(8) yes
O23 P22 O24 113.34(8) yes
O23 P22 O27 115.50(8) yes
O23 P22 C8 112.45(8) yes
O24 P22 O27 102.65(8) yes
O24 P22 C8 106.92(8) yes
O27 P22 C8 105.04(8) yes
C3 O10 C11 116.90(16) yes
S13 O16 C17 118.12(12) yes
P22 O24 C25 121.01(13) yes
P22 O27 C28 121.41(13) yes
S13 N12 C7 121.16(13) yes
S13 N12 H12 111.8(16) no
C7 N12 H12 119.1(15) no
C2 C1 C6 120.72(16) no
C1 C2 C3 120.39(17) no
O10 C3 C2 115.62(17) yes
C2 C3 C4 119.63(17) no
O10 C3 C4 124.75(17) yes
C3 C4 C5 119.40(17) no
C4 C5 C6 121.87(17) no
C5 C6 C7 119.52(16) no
C1 C6 C5 117.97(16) no
C1 C6 C7 122.51(15) no
C6 C7 C8 112.62(13) no
N12 C7 C8 109.16(14) yes
N12 C7 C6 113.58(14) yes
P22 C8 C9 112.73(12) yes
P22 C8 C7 110.37(11) yes
C7 C8 C9 115.51(15) no
O16 C17 C18 107.96(15) yes
Cl19 C18 Cl20 108.99(10) yes
Cl20 C18 Cl21 109.74(10) yes
Cl20 C18 C17 107.45(13) yes
Cl21 C18 C17 110.95(13) yes
Cl19 C18 C17 110.58(13) yes
Cl19 C18 Cl21 109.11(10) yes
O24 C25 C26 109.2(2) yes
O27 C28 C29 110.72(19) yes
C2 C1 H11 120.00 no
C6 C1 H11 120.00 no
C1 C2 H21 120.00 no
C3 C2 H21 120.00 no
C3 C4 H41 120.00 no
C5 C4 H41 120.00 no
C4 C5 H51 119.00 no
C6 C5 H51 119.00 no
N12 C7 H71 107.00 no
C6 C7 H71 107.00 no
C8 C7 H71 107.00 no
P22 C8 H81 106.00 no
C7 C8 H81 106.00 no
C9 C8 H81 106.00 no
C8 C9 H91 109.00 no
C8 C9 H92 109.00 no
C8 C9 H93 109.00 no
H91 C9 H92 109.00 no
H91 C9 H93 109.00 no
H92 C9 H93 109.00 no
O10 C11 H111 109.00 no
O10 C11 H112 110.00 no
O10 C11 H113 109.00 no
H111 C11 H112 109.00 no
H111 C11 H113 110.00 no
H112 C11 H113 109.00 no
O16 C17 H171 110.00 no
O16 C17 H172 110.00 no
C18 C17 H171 110.00 no
C18 C17 H172 110.00 no
H171 C17 H172 108.00 no
O24 C25 H251 110.00 no
O24 C25 H252 110.00 no
C26 C25 H251 110.00 no
C26 C25 H252 110.00 no
H251 C25 H252 108.00 no
C25 C26 H261 109.00 no
C25 C26 H262 109.00 no
C25 C26 H263 110.00 no
H261 C26 H262 109.00 no
H261 C26 H263 109.00 no
H262 C26 H263 110.00 no
O27 C28 H281 110.00 no
O27 C28 H282 109.00 no
C29 C28 H281 110.00 no
C29 C28 H282 110.00 no
H281 C28 H282 108.00 no
C28 C29 H291 109.00 no
C28 C29 H292 109.00 no
C28 C29 H293 109.00 no
H291 C29 H292 110.00 no
H291 C29 H293 110.00 no
H292 C29 H293 109.00 no

loop_
_geom_bond_atom_site_label_1
_geom_bond_atom_site_label_2
_geom_bond_distance
_geom_bond_publ_flag
Cl19 C18 1.7799(18) yes
Cl20 C18 1.7672(19) yes
Cl21 C18 1.7654(19) yes
S13 O14 1.4209(14) yes
S13 O15 1.4166(15) yes
S13 O16 1.6012(14) yes
S13 N12 1.5947(16) yes
P22 O23 1.4668(14) yes
P22 O24 1.5783(14) yes
P22 O27 1.5623(14) yes
P22 C8 1.8047(18) yes
O10 C3 1.366(2) yes
O10 C11 1.427(3) yes
O16 C17 1.432(2) yes
O24 C25 1.454(3) yes
O27 C28 1.456(2) yes
N12 C7 1.474(2) yes
N12 H12 0.79(2) no
C1 C2 1.384(3) no
C1 C6 1.396(2) no
C2 C3 1.389(3) no
C3 C4 1.381(3) no
C4 C5 1.393(3) no
C5 C6 1.382(2) no
C6 C7 1.519(2) no
C7 C8 1.549(2) no
C8 C9 1.531(3) no
C17 C18 1.512(3) no
C25 C26 1.486(4) no
C28 C29 1.472(3) no
C1 H11 0.9500 no
C2 H21 0.9500 no
C4 H41 0.9500 no
C5 H51 0.9500 no
C7 H71 1.0000 no
C8 H81 1.0000 no
C9 H91 0.9800 no
C9 H92 0.9800 no
C9 H93 0.9800 no
C11 H111 0.9800 no
C11 H112 0.9800 no
C11 H113 0.9800 no
C17 H171 0.9900 no
C17 H172 0.9900 no
C25 H251 0.9900 no
C25 H252 0.9900 no
C26 H261 0.9800 no
C26 H262 0.9800 no
C26 H263 0.9800 no
C28 H281 0.9900 no
C28 H282 0.9900 no
C29 H291 0.9800 no
C29 H292 0.9800 no
C29 H293 0.9800 no
